data_7113317
loop_
_publ_author_name
'Felicitas Lips'
'Joshua D. Queen'
'James C. Fettinger'
'Philip P. Power'

_publ_section_title
;
 Unusual coordination of tetrylenes to molybdenum carbonyl fragments
;
_journal_name_full Chem.Commun.
_journal_page_first 5561
_journal_paper_doi 10.1039/C4CC00999A
_journal_volume 50
_journal_year 2014
_chemical_formula_moiety '(C55 H58 Mo O4 S2 Sn),(O1 C4 H8)'
_chemical_formula_sum 'C59 H66 Mo O5 S2 Sn'
_chemical_formula_weight 1133.87
_chemical_name_systematic
;
 ?
;
_space_group_crystal_system triclinic
_space_group_IT_number 2
_space_group_name_Hall '-P 1'
_space_group_name_H-M_alt 'P -1'
_symmetry_space_group_name_Hall '-P 1'
_symmetry_space_group_name_H-M 'P -1'
_atom_sites_solution_hydrogens geom
_atom_sites_solution_primary direct
_atom_sites_solution_secondary difmap
_audit_creation_method SHELXL-97
_cell_angle_alpha 64.7540(10)
_cell_angle_beta 86.3880(10)
_cell_angle_gamma 88.8230(10)
_cell_formula_units_Z 2
_cell_length_a 13.4501(2)
_cell_length_b 14.5803(2)
_cell_length_c 14.8084(3)
_cell_measurement_temperature 90(2)
_cell_measurement_theta_max 68.36
_cell_measurement_theta_min 3.57
_cell_volume 2621.36(8)
_computing_cell_refinement 'SAINT (8.27b) (Bruker, 2012)'
_computing_data_collection 'Apex2 (2013.6-2) (Bruker, 2013)'
_computing_data_reduction 'SAINT (8.27b) (Bruker, 2012)'
_computing_molecular_graphics 'Bruker SHELXTL'
_computing_publication_material 'Bruker SHELXTL'
_computing_structure_refinement 'SHELXL-2012 (Sheldrick, 2012)'
_computing_structure_solution 'SHELXT (Sheldrick, 2013)'
_diffrn_ambient_temperature 90(2)
_diffrn_measured_fraction_theta_full 0.959
_diffrn_measured_fraction_theta_max 0.959
_diffrn_measurement_device_type 'Bruker APEX-II CCD'
_diffrn_measurement_method '\f and \w scans'
_diffrn_radiation_monochromator graphite
_diffrn_radiation_source 'fine-focus sealed tube'
_diffrn_radiation_type CuK\a
_diffrn_radiation_wavelength 1.54178
_diffrn_reflns_av_R_equivalents 0.0272
_diffrn_reflns_av_sigmaI/netI 0.0222
_diffrn_reflns_limit_h_max 15
_diffrn_reflns_limit_h_min -13
_diffrn_reflns_limit_k_max 17
_diffrn_reflns_limit_k_min -17
_diffrn_reflns_limit_l_max 17
_diffrn_reflns_limit_l_min -17
_diffrn_reflns_number 36096
_diffrn_reflns_theta_full 68.35
_diffrn_reflns_theta_max 68.35
_diffrn_reflns_theta_min 3.35
_exptl_absorpt_coefficient_mu 6.867
_exptl_absorpt_correction_T_max 0.4929
_exptl_absorpt_correction_T_min 0.3134
_exptl_absorpt_correction_type multi-scan
_exptl_absorpt_process_details 'SADABS 2012/1 (Sheldrick, 2012)'
_exptl_crystal_colour Orange
_exptl_crystal_density_diffrn 1.437
_exptl_crystal_density_method 'not measured'
_exptl_crystal_description Plate
_exptl_crystal_F_000 1168
_exptl_crystal_size_max 0.22
_exptl_crystal_size_mid 0.12
_exptl_crystal_size_min 0.12
_refine_diff_density_max 1.001
_refine_diff_density_min -0.815
_refine_diff_density_rms 0.097
_refine_ls_extinction_method none
_refine_ls_goodness_of_fit_ref 1.047
_refine_ls_hydrogen_treatment constr
_refine_ls_matrix_type full
_refine_ls_number_parameters 613
_refine_ls_number_reflns 9227
_refine_ls_number_restraints 0
_refine_ls_restrained_S_all 1.047
_refine_ls_R_factor_all 0.0340
_refine_ls_R_factor_gt 0.0332
_refine_ls_shift/su_max 0.001
_refine_ls_shift/su_mean 0.000
_refine_ls_structure_factor_coef Fsqd
_refine_ls_weighting_details 'calc w=1/[\s^2^(Fo^2^)+(0.0477P)^2^+6.6888P] where P=(Fo^2^+2Fc^2^)/3'
_refine_ls_weighting_scheme calc
_refine_ls_wR_factor_gt 0.0892
_refine_ls_wR_factor_ref 0.0922
_reflns_number_gt 9028
_reflns_number_total 9227
_reflns_threshold_expression >2\s(I)
_cod_data_source_file c4cc00999a2.cif
_cod_data_source_block fl141t3_compound4
_cod_database_code 7113317

loop_
_symmetry_equiv_pos_as_xyz
'x, y, z'
'-x, -y, -z'

loop_
_atom_site_label
_atom_site_type_symbol
_atom_site_fract_x
_atom_site_fract_y
_atom_site_fract_z
_atom_site_U_iso_or_equiv
_atom_site_adp_type
_atom_site_occupancy
_atom_site_symmetry_multiplicity
_atom_site_calc_flag
_atom_site_refinement_flags
Sn1 Sn 0.236573(14) 0.257568(14) 0.272071(14) 0.01595(7) Uani 1 1 d .
Mo1 Mo 0.352167(18) 0.342412(17) 0.377831(17) 0.01509(7) Uani 1 1 d .
S1 S 0.23835(5) 0.45102(5) 0.23399(5) 0.01400(14) Uani 1 1 d .
S2 S 0.42110(5) 0.32308(5) 0.21828(5) 0.01540(15) Uani 1 1 d .
O1 O 0.2437(2) 0.3970(2) 0.5396(2) 0.0354(6) Uani 1 1 d .
O2 O 0.50380(19) 0.21729(19) 0.53555(19) 0.0301(6) Uani 1 1 d .
O3 O 0.24241(19) 0.14537(17) 0.52581(18) 0.0275(5) Uani 1 1 d .
O4 O 0.45106(18) 0.48255(18) 0.32024(17) 0.0251(5) Uani 1 1 d .
O5 O 0.2863(5) 0.1480(4) -0.1313(5) 0.117(2) Uani 1 1 d .
C1 C 0.2854(2) 0.3803(3) 0.4775(2) 0.0223(7) Uani 1 1 d .
C2 C 0.4515(2) 0.2655(2) 0.4737(2) 0.0214(7) Uani 1 1 d .
C3 C 0.2801(2) 0.2181(2) 0.4630(2) 0.0207(7) Uani 1 1 d .
C4 C 0.1289(2) 0.4956(2) 0.2791(2) 0.0155(6) Uani 1 1 d .
C5 C 0.0425(2) 0.4365(2) 0.3197(2) 0.0166(6) Uani 1 1 d .
C6 C -0.0358(2) 0.4743(2) 0.3599(2) 0.0203(6) Uani 1 1 d .
H6 H -0.0927 0.4327 0.3909 0.024 Uiso 1 1 calc R
C7 C -0.0325(3) 0.5709(3) 0.3555(3) 0.0251(7) Uani 1 1 d .
H7 H -0.0863 0.5954 0.3837 0.030 Uiso 1 1 calc R
C8 C 0.0502(3) 0.6312(2) 0.3096(3) 0.0229(7) Uani 1 1 d .
H8 H 0.0515 0.6987 0.3036 0.027 Uiso 1 1 calc R
C9 C 0.1320(2) 0.5950(2) 0.2717(2) 0.0178(6) Uani 1 1 d .
C10 C 0.0246(2) 0.3355(2) 0.3199(2) 0.0153(6) Uani 1 1 d .
C11 C 0.0163(2) 0.2482(2) 0.4111(2) 0.0172(6) Uani 1 1 d .
C12 C -0.0129(2) 0.1567(2) 0.4113(2) 0.0186(6) Uani 1 1 d .
H12 H -0.0174 0.0974 0.4727 0.022 Uiso 1 1 calc R
C13 C -0.0354(2) 0.1504(2) 0.3241(2) 0.0197(6) Uani 1 1 d .
C14 C -0.0265(2) 0.2373(2) 0.2342(2) 0.0185(6) Uani 1 1 d .
H14 H -0.0407 0.2333 0.1739 0.022 Uiso 1 1 calc R
C15 C 0.0029(2) 0.3301(2) 0.2306(2) 0.0164(6) Uani 1 1 d .
C16 C 0.0323(3) 0.2527(2) 0.5089(2) 0.0214(7) Uani 1 1 d .
H16A H 0.0523 0.3217 0.4960 0.032 Uiso 1 1 calc R
H16B H 0.0847 0.2051 0.5430 0.032 Uiso 1 1 calc R
H16C H -0.0298 0.2344 0.5511 0.032 Uiso 1 1 calc R
C17 C -0.0697(3) 0.0510(2) 0.3277(3) 0.0266(7) Uani 1 1 d .
H17A H -0.0825 0.0599 0.2601 0.040 Uiso 1 1 calc R
H17B H -0.1310 0.0287 0.3708 0.040 Uiso 1 1 calc R
H17C H -0.0179 -0.0001 0.3547 0.040 Uiso 1 1 calc R
C18 C 0.0083(3) 0.4222(2) 0.1313(2) 0.0206(7) Uani 1 1 d .
H18A H 0.0301 0.4811 0.1407 0.031 Uiso 1 1 calc R
H18B H -0.0576 0.4352 0.1039 0.031 Uiso 1 1 calc R
H18C H 0.0560 0.4100 0.0848 0.031 Uiso 1 1 calc R
C19 C 0.2160(2) 0.6691(2) 0.2229(2) 0.0191(6) Uani 1 1 d .
C20 C 0.2714(3) 0.7006(3) 0.2820(3) 0.0248(7) Uani 1 1 d .
C21 C 0.3407(3) 0.7785(3) 0.2357(3) 0.0320(9) Uani 1 1 d .
H21 H 0.3778 0.8000 0.2758 0.038 Uiso 1 1 calc R
C22 C 0.3573(3) 0.8254(3) 0.1334(3) 0.0353(9) Uani 1 1 d .
C23 C 0.3016(3) 0.7937(3) 0.0753(3) 0.0335(9) Uani 1 1 d .
H23 H 0.3126 0.8253 0.0045 0.040 Uiso 1 1 calc R
C24 C 0.2304(3) 0.7169(2) 0.1186(3) 0.0242(7) Uani 1 1 d .
C25 C 0.2573(3) 0.6546(3) 0.3940(3) 0.0363(9) Uani 1 1 d .
H25A H 0.2063 0.6011 0.4162 0.054 Uiso 1 1 calc R
H25B H 0.2360 0.7071 0.4157 0.054 Uiso 1 1 calc R
H25C H 0.3203 0.6255 0.4232 0.054 Uiso 1 1 calc R
C26 C 0.4332(4) 0.9101(3) 0.0854(4) 0.0518(13) Uani 1 1 d .
H26A H 0.4351 0.9346 0.0125 0.078 Uiso 1 1 calc R
H26B H 0.4991 0.8848 0.1092 0.078 Uiso 1 1 calc R
H26C H 0.4147 0.9659 0.1033 0.078 Uiso 1 1 calc R
C27 C 0.1680(3) 0.6893(3) 0.0518(3) 0.0303(8) Uani 1 1 d .
H27A H 0.1218 0.6343 0.0933 0.045 Uiso 1 1 calc R
H27B H 0.2118 0.6673 0.0095 0.045 Uiso 1 1 calc R
H27C H 0.1302 0.7487 0.0095 0.045 Uiso 1 1 calc R
C28 C 0.5109(2) 0.2237(2) 0.2414(2) 0.0178(6) Uani 1 1 d .
C29 C 0.6125(2) 0.2494(2) 0.2317(2) 0.0202(7) Uani 1 1 d .
C30 C 0.6831(3) 0.1719(3) 0.2539(3) 0.0256(7) Uani 1 1 d .
H30 H 0.7519 0.1882 0.2482 0.031 Uiso 1 1 calc R
C31 C 0.6545(3) 0.0719(3) 0.2839(3) 0.0282(8) Uani 1 1 d .
H31 H 0.7031 0.0199 0.3015 0.034 Uiso 1 1 calc R
C32 C 0.5552(3) 0.0485(3) 0.2882(3) 0.0260(7) Uani 1 1 d .
H32 H 0.5359 -0.0199 0.3073 0.031 Uiso 1 1 calc R
C33 C 0.4822(3) 0.1233(2) 0.2650(2) 0.0212(7) Uani 1 1 d .
C34 C 0.6534(2) 0.3551(2) 0.1935(2) 0.0199(6) Uani 1 1 d .
C35 C 0.6494(2) 0.4220(2) 0.0915(2) 0.0196(6) Uani 1 1 d .
C36 C 0.6995(3) 0.5147(2) 0.0539(2) 0.0223(7) Uani 1 1 d .
H36 H 0.6964 0.5592 -0.0149 0.027 Uiso 1 1 calc R
C37 C 0.7539(3) 0.5439(3) 0.1140(3) 0.0258(7) Uani 1 1 d .
C38 C 0.7566(3) 0.4766(3) 0.2150(3) 0.0282(8) Uani 1 1 d .
H38 H 0.7927 0.4955 0.2576 0.034 Uiso 1 1 calc R
C39 C 0.7084(3) 0.3830(3) 0.2553(3) 0.0253(7) Uani 1 1 d .
C40 C 0.5956(3) 0.3943(3) 0.0206(2) 0.0234(7) Uani 1 1 d .
H40A H 0.5640 0.3276 0.0573 0.035 Uiso 1 1 calc R
H40B H 0.6432 0.3923 -0.0314 0.035 Uiso 1 1 calc R
H40C H 0.5445 0.4451 -0.0105 0.035 Uiso 1 1 calc R
C41 C 0.8091(3) 0.6441(3) 0.0716(3) 0.0345(9) Uani 1 1 d .
H41A H 0.8428 0.6514 0.1250 0.052 Uiso 1 1 calc R
H41B H 0.7617 0.6996 0.0432 0.052 Uiso 1 1 calc R
H41C H 0.8585 0.6463 0.0192 0.052 Uiso 1 1 calc R
C42 C 0.7203(3) 0.3119(3) 0.3637(3) 0.0334(8) Uani 1 1 d .
H42A H 0.6822 0.2495 0.3809 0.050 Uiso 1 1 calc R
H42B H 0.6956 0.3447 0.4063 0.050 Uiso 1 1 calc R
H42C H 0.7909 0.2955 0.3742 0.050 Uiso 1 1 calc R
C43 C 0.3797(2) 0.0906(2) 0.2580(3) 0.0215(7) Uani 1 1 d .
C44 C 0.3443(3) 0.1171(2) 0.1625(3) 0.0221(7) Uani 1 1 d .
C45 C 0.2573(3) 0.0717(3) 0.1547(3) 0.0269(7) Uani 1 1 d .
H45 H 0.2326 0.0908 0.0905 0.032 Uiso 1 1 calc R
C46 C 0.2053(3) -0.0008(3) 0.2380(3) 0.0294(8) Uani 1 1 d .
C47 C 0.2385(3) -0.0223(3) 0.3312(3) 0.0309(8) Uani 1 1 d .
H47 H 0.2014 -0.0688 0.3888 0.037 Uiso 1 1 calc R
C48 C 0.3248(3) 0.0219(2) 0.3437(3) 0.0262(7) Uani 1 1 d .
C49 C 0.4016(3) 0.1887(3) 0.0685(3) 0.0252(7) Uani 1 1 d .
H49A H 0.4604 0.2144 0.0863 0.038 Uiso 1 1 calc R
H49B H 0.3589 0.2456 0.0300 0.038 Uiso 1 1 calc R
H49C H 0.4226 0.1524 0.0280 0.038 Uiso 1 1 calc R
C50 C 0.1196(3) -0.0578(3) 0.2239(4) 0.0403(10) Uani 1 1 d .
H50A H 0.1078 -0.0312 0.1525 0.060 Uiso 1 1 calc R
H50B H 0.0594 -0.0493 0.2604 0.060 Uiso 1 1 calc R
H50C H 0.1359 -0.1300 0.2495 0.060 Uiso 1 1 calc R
C51 C 0.3600(3) -0.0079(3) 0.4472(3) 0.0319(8) Uani 1 1 d .
H51A H 0.4211 0.0298 0.4427 0.048 Uiso 1 1 calc R
H51B H 0.3735 -0.0808 0.4783 0.048 Uiso 1 1 calc R
H51C H 0.3083 0.0080 0.4879 0.048 Uiso 1 1 calc R
C61 C 0.5190(4) 0.4957(3) 0.3826(3) 0.0435(10) Uani 1 1 d .
H61A H 0.5787 0.4535 0.3874 0.052 Uiso 1 1 calc R
H61B H 0.4877 0.4760 0.4507 0.052 Uiso 1 1 calc R
C62 C 0.5466(4) 0.6050(3) 0.3360(3) 0.0460(11) Uani 1 1 d .
H62A H 0.6128 0.6158 0.3557 0.055 Uiso 1 1 calc R
H62B H 0.4966 0.6454 0.3551 0.055 Uiso 1 1 calc R
C63 C 0.5481(3) 0.6325(3) 0.2249(3) 0.0305(8) Uani 1 1 d .
H63A H 0.6153 0.6225 0.1992 0.037 Uiso 1 1 calc R
H63B H 0.5282 0.7038 0.1869 0.037 Uiso 1 1 calc R
C64 C 0.4726(3) 0.5597(3) 0.2174(3) 0.0267(7) Uani 1 1 d .
H64A H 0.4111 0.5962 0.1887 0.032 Uiso 1 1 calc R
H64B H 0.5007 0.5279 0.1743 0.032 Uiso 1 1 calc R
C71 C 0.2487(6) 0.1921(6) -0.2299(5) 0.088(2) Uani 1 1 d .
H71A H 0.2942 0.1781 -0.2777 0.106 Uiso 1 1 calc R
H71B H 0.2418 0.2664 -0.2541 0.106 Uiso 1 1 calc R
C72 C 0.1525(6) 0.1449(6) -0.2197(6) 0.096(3) Uani 1 1 d .
H72A H 0.1418 0.1294 -0.2773 0.115 Uiso 1 1 calc R
H72B H 0.0977 0.1881 -0.2127 0.115 Uiso 1 1 calc R
C73 C 0.1616(7) 0.0461(7) -0.1216(7) 0.121(3) Uani 1 1 d .
H73A H 0.1148 0.0457 -0.0671 0.145 Uiso 1 1 calc R
H73B H 0.1504 -0.0154 -0.1323 0.145 Uiso 1 1 calc R
C74 C 0.2645(7) 0.0545(5) -0.1014(6) 0.095(3) Uani 1 1 d .
H74A H 0.2733 0.0177 -0.0287 0.114 Uiso 1 1 calc R
H74B H 0.3091 0.0240 -0.1367 0.114 Uiso 1 1 calc R

loop_
_atom_site_aniso_label
_atom_site_aniso_U_11
_atom_site_aniso_U_22
_atom_site_aniso_U_33
_atom_site_aniso_U_23
_atom_site_aniso_U_13
_atom_site_aniso_U_12
Sn1 0.01257(12) 0.01358(11) 0.02135(12) -0.00727(8) 0.00018(8) -0.00002(7)
Mo1 0.01164(14) 0.01571(13) 0.01622(13) -0.00537(10) 0.00045(9) 0.00048(9)
S1 0.0113(4) 0.0132(3) 0.0168(3) -0.0061(3) 0.0014(2) 0.0005(2)
S2 0.0126(4) 0.0141(3) 0.0177(3) -0.0053(3) 0.0006(3) 0.0012(3)
O1 0.0221(15) 0.0582(18) 0.0331(14) -0.0273(13) 0.0053(11) 0.0035(12)
O2 0.0243(14) 0.0296(13) 0.0307(13) -0.0069(11) -0.0080(10) 0.0082(10)
O3 0.0246(14) 0.0213(12) 0.0255(12) 0.0000(10) 0.0035(10) -0.0013(10)
O4 0.0250(14) 0.0260(12) 0.0245(12) -0.0106(10) -0.0018(9) -0.0071(10)
O5 0.118(5) 0.097(4) 0.148(5) -0.056(4) -0.078(4) 0.025(3)
C1 0.0151(18) 0.0262(17) 0.0252(17) -0.0104(14) -0.0028(13) 0.0005(12)
C2 0.0175(18) 0.0212(16) 0.0246(16) -0.0093(13) 0.0037(13) -0.0023(13)
C3 0.0154(17) 0.0230(16) 0.0220(16) -0.0081(14) -0.0022(12) 0.0041(13)
C4 0.0142(16) 0.0172(14) 0.0153(14) -0.0073(12) -0.0005(11) 0.0025(11)
C5 0.0149(17) 0.0165(15) 0.0178(14) -0.0068(12) -0.0017(11) -0.0002(11)
C6 0.0140(17) 0.0224(16) 0.0252(16) -0.0111(13) 0.0026(12) -0.0020(12)
C7 0.0171(18) 0.0290(18) 0.0344(19) -0.0197(15) 0.0061(13) 0.0008(13)
C8 0.0194(18) 0.0201(16) 0.0341(18) -0.0168(14) 0.0017(13) -0.0002(12)
C9 0.0147(17) 0.0183(15) 0.0209(15) -0.0087(12) -0.0012(12) -0.0006(12)
C10 0.0079(15) 0.0167(14) 0.0212(15) -0.0081(12) 0.0013(11) -0.0004(11)
C11 0.0102(16) 0.0196(15) 0.0207(15) -0.0079(12) 0.0006(11) 0.0001(11)
C12 0.0119(16) 0.0165(15) 0.0223(15) -0.0036(12) 0.0005(11) 0.0006(11)
C13 0.0120(17) 0.0178(15) 0.0301(17) -0.0110(13) -0.0011(12) 0.0017(12)
C14 0.0127(17) 0.0216(15) 0.0226(16) -0.0106(13) -0.0028(12) 0.0016(12)
C15 0.0085(16) 0.0175(15) 0.0226(16) -0.0080(13) -0.0005(11) 0.0016(11)
C16 0.0185(18) 0.0244(16) 0.0204(16) -0.0089(13) 0.0012(12) -0.0011(12)
C17 0.026(2) 0.0182(16) 0.0355(19) -0.0109(14) -0.0039(14) -0.0015(13)
C18 0.0195(18) 0.0206(16) 0.0204(15) -0.0073(13) -0.0028(12) 0.0011(12)
C19 0.0153(17) 0.0143(14) 0.0286(17) -0.0106(13) 0.0042(12) 0.0003(12)
C20 0.0176(18) 0.0246(17) 0.039(2) -0.0213(15) 0.0048(14) -0.0012(13)
C21 0.022(2) 0.0289(19) 0.057(2) -0.0302(18) 0.0087(16) -0.0074(14)
C22 0.029(2) 0.0204(17) 0.060(3) -0.0228(18) 0.0186(18) -0.0090(15)
C23 0.038(2) 0.0169(16) 0.041(2) -0.0101(15) 0.0165(17) -0.0023(15)
C24 0.025(2) 0.0144(15) 0.0315(18) -0.0094(14) 0.0038(14) 0.0030(13)
C25 0.030(2) 0.048(2) 0.040(2) -0.0277(19) 0.0003(16) -0.0079(17)
C26 0.044(3) 0.030(2) 0.085(4) -0.032(2) 0.032(2) -0.0203(19)
C27 0.039(2) 0.0240(17) 0.0232(17) -0.0055(14) -0.0019(15) 0.0033(15)
C28 0.0138(17) 0.0189(15) 0.0173(15) -0.0049(12) 0.0007(11) 0.0035(12)
C29 0.0177(18) 0.0231(16) 0.0171(15) -0.0063(13) -0.0004(12) 0.0025(13)
C30 0.0138(18) 0.0303(18) 0.0270(17) -0.0071(14) -0.0006(13) 0.0040(13)
C31 0.024(2) 0.0221(17) 0.0326(19) -0.0062(14) -0.0036(14) 0.0097(14)
C32 0.023(2) 0.0188(16) 0.0310(18) -0.0058(14) 0.0013(14) 0.0043(13)
C33 0.0185(18) 0.0198(16) 0.0212(16) -0.0053(13) 0.0022(12) 0.0026(12)
C34 0.0092(16) 0.0250(16) 0.0233(16) -0.0087(13) 0.0008(11) 0.0024(12)
C35 0.0127(17) 0.0229(16) 0.0228(16) -0.0098(13) 0.0018(12) 0.0030(12)
C36 0.0179(18) 0.0227(16) 0.0220(16) -0.0057(13) 0.0015(12) 0.0023(12)
C37 0.0147(18) 0.0264(17) 0.0358(19) -0.0133(15) 0.0020(13) -0.0015(13)
C38 0.0178(19) 0.037(2) 0.0321(19) -0.0164(16) -0.0034(14) -0.0031(14)
C39 0.0185(19) 0.0319(18) 0.0245(17) -0.0110(15) -0.0021(13) -0.0010(14)
C40 0.0266(19) 0.0236(16) 0.0176(15) -0.0071(13) 0.0032(13) -0.0017(13)
C41 0.025(2) 0.031(2) 0.045(2) -0.0143(17) 0.0012(16) -0.0060(15)
C42 0.028(2) 0.043(2) 0.0254(18) -0.0103(17) -0.0050(15) -0.0049(16)
C43 0.0179(18) 0.0132(14) 0.0328(18) -0.0100(13) 0.0035(13) 0.0043(12)
C44 0.0174(18) 0.0184(15) 0.0337(18) -0.0148(14) 0.0036(13) 0.0024(12)
C45 0.0208(19) 0.0251(17) 0.041(2) -0.0209(16) 0.0018(14) 0.0018(13)
C46 0.021(2) 0.0227(17) 0.049(2) -0.0201(16) 0.0053(15) 0.0004(13)
C47 0.025(2) 0.0159(16) 0.046(2) -0.0097(15) 0.0133(16) -0.0018(13)
C48 0.0230(19) 0.0147(15) 0.0367(19) -0.0079(14) 0.0052(14) 0.0056(13)
C49 0.0230(19) 0.0272(17) 0.0284(18) -0.0150(15) 0.0013(14) -0.0010(13)
C50 0.024(2) 0.037(2) 0.066(3) -0.029(2) 0.0087(18) -0.0083(16)
C51 0.031(2) 0.0213(17) 0.0334(19) -0.0029(15) 0.0058(15) 0.0045(14)
C61 0.041(3) 0.048(2) 0.041(2) -0.017(2) -0.0079(18) -0.0177(19)
C62 0.050(3) 0.048(3) 0.044(2) -0.021(2) -0.008(2) -0.020(2)
C63 0.023(2) 0.0308(19) 0.039(2) -0.0161(16) 0.0025(15) -0.0042(14)
C64 0.028(2) 0.0252(17) 0.0259(17) -0.0104(14) 0.0025(14) -0.0020(14)
C71 0.115(6) 0.082(5) 0.061(4) -0.024(3) 0.000(4) -0.028(4)
C72 0.089(6) 0.079(5) 0.109(6) -0.024(4) -0.062(5) 0.003(4)
C73 0.090(7) 0.121(7) 0.117(7) -0.018(6) 0.013(5) -0.058(5)
C74 0.141(8) 0.058(4) 0.087(5) -0.026(4) -0.043(5) 0.018(4)

loop_
_atom_type_symbol
_atom_type_description
_atom_type_scat_dispersion_real
_atom_type_scat_dispersion_imag
_atom_type_scat_source
C C 0.0181 0.0091 'International Tables Vol C Tables 4.2.6.8 and 6.1.1.4'
H H 0.0000 0.0000 'International Tables Vol C Tables 4.2.6.8 and 6.1.1.4'
O O 0.0492 0.0322 'International Tables Vol C Tables 4.2.6.8 and 6.1.1.4'
S S 0.3331 0.5567 'International Tables Vol C Tables 4.2.6.8 and 6.1.1.4'
Mo Mo -0.0483 2.7339 'International Tables Vol C Tables 4.2.6.8 and 6.1.1.4'
Sn Sn 0.0259 5.4591 'International Tables Vol C Tables 4.2.6.8 and 6.1.1.4'

loop_
_geom_angle_atom_site_label_1
_geom_angle_atom_site_label_2
_geom_angle_atom_site_label_3
_geom_angle
S2 Sn1 S1 72.58(2)
S2 Sn1 Mo1 55.980(16)
S1 Sn1 Mo1 56.047(17)
C3 Mo1 C1 78.61(14)
C3 Mo1 C2 77.65(13)
C1 Mo1 C2 90.24(14)
C3 Mo1 O4 163.89(11)
C1 Mo1 O4 91.19(12)
C2 Mo1 O4 90.10(11)
C3 Mo1 S2 107.24(10)
C1 Mo1 S2 168.11(10)
C2 Mo1 S2 101.06(9)
O4 Mo1 S2 85.16(6)
C3 Mo1 S1 107.64(10)
C1 Mo1 S1 95.26(10)
C2 Mo1 S1 173.01(10)
O4 Mo1 S1 85.49(6)
S2 Mo1 S1 73.19(2)
C3 Mo1 Sn1 65.15(10)
C1 Mo1 Sn1 119.59(10)
C2 Mo1 Sn1 123.80(9)
O4 Mo1 Sn1 130.94(6)
S2 Mo1 Sn1 56.627(17)
S1 Mo1 Sn1 56.651(16)
C4 S1 Mo1 112.32(10)
C4 S1 Sn1 115.48(10)
Mo1 S1 Sn1 67.303(18)
C28 S2 Mo1 114.47(10)
C28 S2 Sn1 113.92(11)
Mo1 S2 Sn1 67.393(18)
C61 O4 C64 108.4(3)
C61 O4 Mo1 120.5(2)
C64 O4 Mo1 129.98(19)
C74 O5 C71 102.0(6)
O1 C1 Mo1 176.0(3)
O2 C2 Mo1 174.7(3)
O3 C3 Mo1 169.9(3)
C5 C4 C9 119.7(3)
C5 C4 S1 123.1(2)
C9 C4 S1 117.2(2)
C6 C5 C4 119.2(3)
C6 C5 C10 115.8(3)
C4 C5 C10 124.9(3)
C7 C6 C5 121.6(3)
C7 C6 H6 119.2
C5 C6 H6 119.2
C8 C7 C6 118.9(3)
C8 C7 H7 120.5
C6 C7 H7 120.5
C7 C8 C9 121.4(3)
C7 C8 H8 119.3
C9 C8 H8 119.3
C8 C9 C4 119.1(3)
C8 C9 C19 115.5(3)
C4 C9 C19 125.4(3)
C11 C10 C15 120.0(3)
C11 C10 C5 119.8(3)
C15 C10 C5 119.7(3)
C12 C11 C10 119.1(3)
C12 C11 C16 119.5(3)
C10 C11 C16 121.3(3)
C13 C12 C11 121.6(3)
C13 C12 H12 119.2
C11 C12 H12 119.2
C12 C13 C14 118.7(3)
C12 C13 C17 120.0(3)
C14 C13 C17 121.3(3)
C13 C14 C15 121.5(3)
C13 C14 H14 119.2
C15 C14 H14 119.2
C14 C15 C10 119.1(3)
C14 C15 C18 118.9(3)
C10 C15 C18 122.0(3)
C11 C16 H16A 109.5
C11 C16 H16B 109.5
H16A C16 H16B 109.5
C11 C16 H16C 109.5
H16A C16 H16C 109.5
H16B C16 H16C 109.5
C13 C17 H17A 109.5
C13 C17 H17B 109.5
H17A C17 H17B 109.5
C13 C17 H17C 109.5
H17A C17 H17C 109.5
H17B C17 H17C 109.5
C15 C18 H18A 109.5
C15 C18 H18B 109.5
H18A C18 H18B 109.5
C15 C18 H18C 109.5
H18A C18 H18C 109.5
H18B C18 H18C 109.5
C24 C19 C20 119.9(3)
C24 C19 C9 120.4(3)
C20 C19 C9 119.1(3)
C21 C20 C19 119.2(3)
C21 C20 C25 118.3(3)
C19 C20 C25 122.5(3)
C22 C21 C20 121.9(4)
C22 C21 H21 119.0
C20 C21 H21 119.0
C21 C22 C23 118.5(3)
C21 C22 C26 120.5(4)
C23 C22 C26 121.0(4)
C24 C23 C22 121.5(4)
C24 C23 H23 119.3
C22 C23 H23 119.3
C23 C24 C19 119.0(3)
C23 C24 C27 119.3(3)
C19 C24 C27 121.6(3)
C20 C25 H25A 109.5
C20 C25 H25B 109.5
H25A C25 H25B 109.5
C20 C25 H25C 109.5
H25A C25 H25C 109.5
H25B C25 H25C 109.5
C22 C26 H26A 109.5
C22 C26 H26B 109.5
H26A C26 H26B 109.5
C22 C26 H26C 109.5
H26A C26 H26C 109.5
H26B C26 H26C 109.5
C24 C27 H27A 109.5
C24 C27 H27B 109.5
H27A C27 H27B 109.5
C24 C27 H27C 109.5
H27A C27 H27C 109.5
H27B C27 H27C 109.5
C29 C28 C33 120.0(3)
C29 C28 S2 118.0(2)
C33 C28 S2 121.9(3)
C30 C29 C28 118.6(3)
C30 C29 C34 116.0(3)
C28 C29 C34 125.3(3)
C31 C30 C29 121.3(3)
C31 C30 H30 119.3
C29 C30 H30 119.3
C32 C31 C30 119.5(3)
C32 C31 H31 120.2
C30 C31 H31 120.2
C31 C32 C33 121.2(3)
C31 C32 H32 119.4
C33 C32 H32 119.4
C32 C33 C28 119.0(3)
C32 C33 C43 115.7(3)
C28 C33 C43 125.0(3)
C39 C34 C35 119.3(3)
C39 C34 C29 120.0(3)
C35 C34 C29 120.1(3)
C36 C35 C34 119.6(3)
C36 C35 C40 118.6(3)
C34 C35 C40 121.7(3)
C37 C36 C35 122.0(3)
C37 C36 H36 119.0
C35 C36 H36 119.0
C36 C37 C38 117.4(3)
C36 C37 C41 121.3(3)
C38 C37 C41 121.3(3)
C39 C38 C37 122.4(3)
C39 C38 H38 118.8
C37 C38 H38 118.8
C38 C39 C34 119.3(3)
C38 C39 C42 119.1(3)
C34 C39 C42 121.6(3)
C35 C40 H40A 109.5
C35 C40 H40B 109.5
H40A C40 H40B 109.5
C35 C40 H40C 109.5
H40A C40 H40C 109.5
H40B C40 H40C 109.5
C37 C41 H41A 109.5
C37 C41 H41B 109.5
H41A C41 H41B 109.5
C37 C41 H41C 109.5
H41A C41 H41C 109.5
H41B C41 H41C 109.5
C39 C42 H42A 109.5
C39 C42 H42B 109.5
H42A C42 H42B 109.5
C39 C42 H42C 109.5
H42A C42 H42C 109.5
H42B C42 H42C 109.5
C48 C43 C44 119.7(3)
C48 C43 C33 120.9(3)
C44 C43 C33 118.6(3)
C45 C44 C43 119.0(3)
C45 C44 C49 119.3(3)
C43 C44 C49 121.6(3)
C44 C45 C46 122.1(4)
C44 C45 H45 119.0
C46 C45 H45 119.0
C47 C46 C45 118.1(3)
C47 C46 C50 122.2(4)
C45 C46 C50 119.6(4)
C46 C47 C48 122.3(3)
C46 C47 H47 118.8
C48 C47 H47 118.8
C47 C48 C43 118.7(3)
C47 C48 C51 120.0(3)
C43 C48 C51 121.3(3)
C44 C49 H49A 109.5
C44 C49 H49B 109.5
H49A C49 H49B 109.5
C44 C49 H49C 109.5
H49A C49 H49C 109.5
H49B C49 H49C 109.5
C46 C50 H50A 109.5
C46 C50 H50B 109.5
H50A C50 H50B 109.5
C46 C50 H50C 109.5
H50A C50 H50C 109.5
H50B C50 H50C 109.5
C48 C51 H51A 109.5
C48 C51 H51B 109.5
H51A C51 H51B 109.5
C48 C51 H51C 109.5
H51A C51 H51C 109.5
H51B C51 H51C 109.5
O4 C61 C62 106.4(3)
O4 C61 H61A 110.4
C62 C61 H61A 110.4
O4 C61 H61B 110.4
C62 C61 H61B 110.4
H61A C61 H61B 108.6
C61 C62 C63 103.0(3)
C61 C62 H62A 111.2
C63 C62 H62A 111.2
C61 C62 H62B 111.2
C63 C62 H62B 111.2
H62A C62 H62B 109.1
C62 C63 C64 104.0(3)
C62 C63 H63A 111.0
C64 C63 H63A 111.0
C62 C63 H63B 111.0
C64 C63 H63B 111.0
H63A C63 H63B 109.0
O4 C64 C63 105.9(3)
O4 C64 H64A 110.6
C63 C64 H64A 110.6
O4 C64 H64B 110.6
C63 C64 H64B 110.6
H64A C64 H64B 108.7
O5 C71 C72 105.7(6)
O5 C71 H71A 110.6
C72 C71 H71A 110.6
O5 C71 H71B 110.6
C72 C71 H71B 110.6
H71A C71 H71B 108.7
C71 C72 C73 101.6(6)
C71 C72 H72A 111.5
C73 C72 H72A 111.5
C71 C72 H72B 111.5
C73 C72 H72B 111.5
H72A C72 H72B 109.3
C74 C73 C72 100.4(6)
C74 C73 H73A 111.7
C72 C73 H73A 111.7
C74 C73 H73B 111.7
C72 C73 H73B 111.7
H73A C73 H73B 109.5
O5 C74 C73 108.8(7)
O5 C74 H74A 109.9
C73 C74 H74A 109.9
O5 C74 H74B 109.9
C73 C74 H74B 109.9
H74A C74 H74B 108.3

loop_
_geom_bond_atom_site_label_1
_geom_bond_atom_site_label_2
_geom_bond_distance
Sn1 S2 2.6279(7)
Sn1 S1 2.6303(7)
Sn1 Mo1 2.9050(3)
Mo1 C3 1.944(3)
Mo1 C1 1.949(3)
Mo1 C2 1.970(3)
Mo1 O4 2.270(2)
Mo1 S2 2.6082(7)
Mo1 S1 2.6119(7)
S1 C4 1.801(3)
S2 C28 1.798(3)
O1 C1 1.157(4)
O2 C2 1.156(4)
O3 C3 1.170(4)
O4 C61 1.410(5)
O4 C64 1.472(4)
O5 C74 1.275(8)
O5 C71 1.441(8)
C4 C5 1.402(4)
C4 C9 1.407(4)
C5 C6 1.394(4)
C5 C10 1.496(4)
C6 C7 1.384(5)
C6 H6 0.9500
C7 C8 1.381(5)
C7 H7 0.9500
C8 C9 1.399(5)
C8 H8 0.9500
C9 C19 1.499(4)
C10 C11 1.406(4)
C10 C15 1.406(4)
C11 C12 1.397(4)
C11 C16 1.505(4)
C12 C13 1.386(5)
C12 H12 0.9500
C13 C14 1.392(5)
C13 C17 1.507(4)
C14 C15 1.397(4)
C14 H14 0.9500
C15 C18 1.509(4)
C16 H16A 0.9800
C16 H16B 0.9800
C16 H16C 0.9800
C17 H17A 0.9800
C17 H17B 0.9800
C17 H17C 0.9800
C18 H18A 0.9800
C18 H18B 0.9800
C18 H18C 0.9800
C19 C24 1.399(5)
C19 C20 1.403(5)
C20 C21 1.388(5)
C20 C25 1.500(5)
C21 C22 1.376(6)
C21 H21 0.9500
C22 C23 1.395(6)
C22 C26 1.512(5)
C23 C24 1.393(5)
C23 H23 0.9500
C24 C27 1.517(5)
C25 H25A 0.9800
C25 H25B 0.9800
C25 H25C 0.9800
C26 H26A 0.9800
C26 H26B 0.9800
C26 H26C 0.9800
C27 H27A 0.9800
C27 H27B 0.9800
C27 H27C 0.9800
C28 C29 1.407(5)
C28 C33 1.408(5)
C29 C30 1.402(5)
C29 C34 1.500(5)
C30 C31 1.385(5)
C30 H30 0.9500
C31 C32 1.377(5)
C31 H31 0.9500
C32 C33 1.397(5)
C32 H32 0.9500
C33 C43 1.492(5)
C34 C39 1.403(5)
C34 C35 1.409(5)
C35 C36 1.393(5)
C35 C40 1.503(5)
C36 C37 1.388(5)
C36 H36 0.9500
C37 C38 1.398(5)
C37 C41 1.510(5)
C38 C39 1.389(5)
C38 H38 0.9500
C39 C42 1.511(5)
C40 H40A 0.9800
C40 H40B 0.9800
C40 H40C 0.9800
C41 H41A 0.9800
C41 H41B 0.9800
C41 H41C 0.9800
C42 H42A 0.9800
C42 H42B 0.9800
C42 H42C 0.9800
C43 C48 1.409(5)
C43 C44 1.410(5)
C44 C45 1.391(5)
C44 C49 1.510(5)
C45 C46 1.393(5)
C45 H45 0.9500
C46 C47 1.379(6)
C46 C50 1.511(5)
C47 C48 1.400(5)
C47 H47 0.9500
C48 C51 1.509(5)
C49 H49A 0.9800
C49 H49B 0.9800
C49 H49C 0.9800
C50 H50A 0.9800
C50 H50B 0.9800
C50 H50C 0.9800
C51 H51A 0.9800
C51 H51B 0.9800
C51 H51C 0.9800
C61 C62 1.486(6)
C61 H61A 0.9900
C61 H61B 0.9900
C62 C63 1.517(6)
C62 H62A 0.9900
C62 H62B 0.9900
C63 C64 1.526(5)
C63 H63A 0.9900
C63 H63B 0.9900
C64 H64A 0.9900
C64 H64B 0.9900
C71 C72 1.447(10)
C71 H71A 0.9900
C71 H71B 0.9900
C72 C73 1.559(11)
C72 H72A 0.9900
C72 H72B 0.9900
C73 C74 1.453(11)
C73 H73A 0.9900
C73 H73B 0.9900
C74 H74A 0.9900
C74 H74B 0.9900

loop_
_geom_torsion_atom_site_label_1
_geom_torsion_atom_site_label_2
_geom_torsion_atom_site_label_3
_geom_torsion_atom_site_label_4
_geom_torsion
S2 Sn1 Mo1 C3 -134.11(10)
S1 Sn1 Mo1 C3 134.80(10)
S2 Sn1 Mo1 C1 166.77(11)
S1 Sn1 Mo1 C1 75.68(11)
S2 Sn1 Mo1 C2 -80.53(11)
S1 Sn1 Mo1 C2 -171.62(11)
S2 Sn1 Mo1 O4 45.16(9)
S1 Sn1 Mo1 O4 -45.92(9)
S1 Sn1 Mo1 S2 -91.09(3)
S2 Sn1 Mo1 S1 91.09(3)
C3 Mo1 S1 C4 66.91(15)
C1 Mo1 S1 C4 -12.79(15)
C2 Mo1 S1 C4 -154.6(8)
O4 Mo1 S1 C4 -103.57(13)
S2 Mo1 S1 C4 170.13(11)
Sn1 Mo1 S1 C4 109.41(11)
C3 Mo1 S1 Sn1 -42.51(10)
C1 Mo1 S1 Sn1 -122.20(10)
C2 Mo1 S1 Sn1 96.0(8)
O4 Mo1 S1 Sn1 147.02(6)
S2 Mo1 S1 Sn1 60.717(19)
S2 Sn1 S1 C4 -165.16(11)
Mo1 Sn1 S1 C4 -104.87(11)
S2 Sn1 S1 Mo1 -60.290(19)
C3 Mo1 S2 C28 -64.03(15)
C1 Mo1 S2 C28 178.0(5)
C2 Mo1 S2 C28 16.32(15)
O4 Mo1 S2 C28 105.48(13)
S1 Mo1 S2 C28 -167.79(12)
Sn1 Mo1 S2 C28 -107.04(12)
C3 Mo1 S2 Sn1 43.01(10)
C1 Mo1 S2 Sn1 -75.0(5)
C2 Mo1 S2 Sn1 123.36(10)
O4 Mo1 S2 Sn1 -147.48(6)
S1 Mo1 S2 Sn1 -60.745(19)
S1 Sn1 S2 C28 168.20(11)
Mo1 Sn1 S2 C28 107.83(11)
S1 Sn1 S2 Mo1 60.369(19)
C3 Mo1 O4 C61 13.4(6)
C1 Mo1 O4 C61 63.5(3)
C2 Mo1 O4 C61 -26.7(3)
S2 Mo1 O4 C61 -127.8(3)
S1 Mo1 O4 C61 158.7(3)
Sn1 Mo1 O4 C61 -164.3(3)
C3 Mo1 O4 C64 -179.9(4)
C1 Mo1 O4 C64 -129.7(3)
C2 Mo1 O4 C64 140.1(3)
S2 Mo1 O4 C64 39.0(3)
S1 Mo1 O4 C64 -34.5(3)
Sn1 Mo1 O4 C64 2.5(3)
C3 Mo1 C1 O1 5(4)
C2 Mo1 C1 O1 -73(4)
O4 Mo1 C1 O1 -163(4)
S2 Mo1 C1 O1 125(4)
S1 Mo1 C1 O1 112(4)
Sn1 Mo1 C1 O1 57(4)
C3 Mo1 C2 O2 -34(3)
C1 Mo1 C2 O2 44(3)
O4 Mo1 C2 O2 136(3)
S2 Mo1 C2 O2 -139(3)
S1 Mo1 C2 O2 -174(2)
Sn1 Mo1 C2 O2 -82(3)
C1 Mo1 C3 O3 -47.3(16)
C2 Mo1 C3 O3 45.5(16)
O4 Mo1 C3 O3 4.2(19)
S2 Mo1 C3 O3 143.4(16)
S1 Mo1 C3 O3 -139.3(16)
Sn1 Mo1 C3 O3 -177.7(16)
Mo1 S1 C4 C5 -82.9(3)
Sn1 S1 C4 C5 -8.3(3)
Mo1 S1 C4 C9 97.5(2)
Sn1 S1 C4 C9 172.1(2)
C9 C4 C5 C6 -5.4(4)
S1 C4 C5 C6 175.1(2)
C9 C4 C5 C10 171.8(3)
S1 C4 C5 C10 -7.8(4)
C4 C5 C6 C7 3.6(5)
C10 C5 C6 C7 -173.8(3)
C5 C6 C7 C8 0.5(5)
C6 C7 C8 C9 -3.0(5)
C7 C8 C9 C4 1.2(5)
C7 C8 C9 C19 179.5(3)
C5 C4 C9 C8 3.0(5)
S1 C4 C9 C8 -177.4(2)
C5 C4 C9 C19 -175.1(3)
S1 C4 C9 C19 4.5(4)
C6 C5 C10 C11 -68.1(4)
C4 C5 C10 C11 114.7(3)
C6 C5 C10 C15 103.4(3)
C4 C5 C10 C15 -73.9(4)
C15 C10 C11 C12 0.5(4)
C5 C10 C11 C12 171.9(3)
C15 C10 C11 C16 -175.9(3)
C5 C10 C11 C16 -4.4(4)
C10 C11 C12 C13 -1.1(5)
C16 C11 C12 C13 175.3(3)
C11 C12 C13 C14 1.4(5)
C11 C12 C13 C17 -178.1(3)
C12 C13 C14 C15 -1.0(5)
C17 C13 C14 C15 178.4(3)
C13 C14 C15 C10 0.5(5)
C13 C14 C15 C18 -178.2(3)
C11 C10 C15 C14 -0.2(4)
C5 C10 C15 C14 -171.6(3)
C11 C10 C15 C18 178.5(3)
C5 C10 C15 C18 7.0(4)
C8 C9 C19 C24 -103.9(4)
C4 C9 C19 C24 74.2(4)
C8 C9 C19 C20 67.4(4)
C4 C9 C19 C20 -114.5(4)
C24 C19 C20 C21 -0.6(5)
C9 C19 C20 C21 -172.0(3)
C24 C19 C20 C25 178.1(3)
C9 C19 C20 C25 6.8(5)
C19 C20 C21 C22 -0.4(5)
C25 C20 C21 C22 -179.3(4)
C20 C21 C22 C23 0.6(6)
C20 C21 C22 C26 179.9(4)
C21 C22 C23 C24 0.3(6)
C26 C22 C23 C24 -179.0(4)
C22 C23 C24 C19 -1.3(5)
C22 C23 C24 C27 176.6(3)
C20 C19 C24 C23 1.5(5)
C9 C19 C24 C23 172.7(3)
C20 C19 C24 C27 -176.4(3)
C9 C19 C24 C27 -5.2(5)
Mo1 S2 C28 C29 -94.1(2)
Sn1 S2 C28 C29 -169.1(2)
Mo1 S2 C28 C33 88.2(3)
Sn1 S2 C28 C33 13.3(3)
C33 C28 C29 C30 -5.1(5)
S2 C28 C29 C30 177.2(2)
C33 C28 C29 C34 171.1(3)
S2 C28 C29 C34 -6.6(4)
C28 C29 C30 C31 0.5(5)
C34 C29 C30 C31 -176.0(3)
C29 C30 C31 C32 2.8(5)
C30 C31 C32 C33 -1.5(6)
C31 C32 C33 C28 -3.0(5)
C31 C32 C33 C43 171.4(3)
C29 C28 C33 C32 6.3(5)
S2 C28 C33 C32 -176.1(3)
C29 C28 C33 C43 -167.5(3)
S2 C28 C33 C43 10.0(5)
C30 C29 C34 C39 -64.8(4)
C28 C29 C34 C39 118.9(4)
C30 C29 C34 C35 105.9(4)
C28 C29 C34 C35 -70.4(4)
C39 C34 C35 C36 -0.4(5)
C29 C34 C35 C36 -171.1(3)
C39 C34 C35 C40 177.1(3)
C29 C34 C35 C40 6.3(5)
C34 C35 C36 C37 0.0(5)
C40 C35 C36 C37 -177.6(3)
C35 C36 C37 C38 -0.1(5)
C35 C36 C37 C41 179.1(3)
C36 C37 C38 C39 0.8(5)
C41 C37 C38 C39 -178.5(4)
C37 C38 C39 C34 -1.2(6)
C37 C38 C39 C42 176.2(3)
C35 C34 C39 C38 0.9(5)
C29 C34 C39 C38 171.7(3)
C35 C34 C39 C42 -176.4(3)
C29 C34 C39 C42 -5.6(5)
C32 C33 C43 C48 68.2(4)
C28 C33 C43 C48 -117.7(4)
C32 C33 C43 C44 -102.3(4)
C28 C33 C43 C44 71.8(4)
C48 C43 C44 C45 -2.4(5)
C33 C43 C44 C45 168.1(3)
C48 C43 C44 C49 -178.7(3)
C33 C43 C44 C49 -8.1(4)
C43 C44 C45 C46 -1.4(5)
C49 C44 C45 C46 174.9(3)
C44 C45 C46 C47 4.4(5)
C44 C45 C46 C50 -171.6(3)
C45 C46 C47 C48 -3.6(5)
C50 C46 C47 C48 172.3(3)
C46 C47 C48 C43 -0.2(5)
C46 C47 C48 C51 -177.4(3)
C44 C43 C48 C47 3.2(5)
C33 C43 C48 C47 -167.2(3)
C44 C43 C48 C51 -179.6(3)
C33 C43 C48 C51 10.0(5)
C64 O4 C61 C62 28.4(5)
Mo1 O4 C61 C62 -162.3(3)
O4 C61 C62 C63 -35.7(5)
C61 C62 C63 C64 28.8(5)
C61 O4 C64 C63 -9.2(4)
Mo1 O4 C64 C63 -177.3(2)
C62 C63 C64 O4 -12.8(4)
C74 O5 C71 C72 42.9(9)
O5 C71 C72 C73 -21.2(9)
C71 C72 C73 C74 -4.3(10)
C71 O5 C74 C73 -47.4(10)
C72 C73 C74 O5 33.0(10)
